data_7005415
loop_
_publ_author_name
'Burrows, Andrew D.'
'Cassar, Kevin'
'Mahon, Mary F.'
'Warren, John E.'

_publ_section_title
;
 The stepwise formation of mixed-metal coordination networks using
 complexes of 3-cyanoacetylacetonate.
;
_journal_issue 24
_journal_name_full 'Dalton transactions (Cambridge, England : 2003)'
_journal_page_first 2499
_journal_page_last 2509
_journal_paper_doi 10.1039/b702074k
_journal_year 2007
_chemical_formula_sum 'C26 H30 Ag Fe2 N5 O13'
_chemical_formula_weight 840.12
_chemical_name_systematic
;
?
;
_space_group_IT_number 2
_symmetry_cell_setting triclinic
_symmetry_space_group_name_Hall '-P 1'
_symmetry_space_group_name_H-M 'P -1'
_atom_sites_solution_hydrogens geom
_atom_sites_solution_primary direct
_atom_sites_solution_secondary difmap
_audit_creation_method SHELXL-97
_cell_angle_alpha 99.941(1)
_cell_angle_beta 93.406(1)
_cell_angle_gamma 96.678(1)
_cell_formula_units_Z 2
_cell_length_a 11.1107(5)
_cell_length_b 11.3532(5)
_cell_length_c 13.0922(6)
_cell_measurement_reflns_used 3341
_cell_measurement_temperature 150(2)
_cell_measurement_theta_max 31.11
_cell_measurement_theta_min 3.77
_cell_volume 1610.30(13)
_computing_cell_refinement 'local programs'
_computing_data_collection 'Bruker SMART'
_computing_data_reduction 'Bruker SAINT'
_computing_molecular_graphics 'ORTEX (P.McArdle, 1995)'
_computing_publication_material 'SHELXL-97/2 (Sheldrick,1997)'
_computing_structure_refinement 'Bruker SHELXTL'
_computing_structure_solution 'Bruker SHELXTL'
_diffrn_ambient_temperature 150(2)
_diffrn_measured_fraction_theta_full 0.910
_diffrn_measured_fraction_theta_max 0.910
_diffrn_measurement_device_type 'Bruker APEXII diffractometer'
_diffrn_measurement_method '\w rotation with narrow frames'
_diffrn_radiation_monochromator 'Silicon 111'
_diffrn_radiation_source 'Daresbury SRS station 16.2 SMX'
_diffrn_radiation_type Synchrotron
_diffrn_radiation_wavelength 0.8460
_diffrn_reflns_av_R_equivalents 0.0267
_diffrn_reflns_av_sigmaI/netI 0.0478
_diffrn_reflns_limit_h_max 14
_diffrn_reflns_limit_h_min -14
_diffrn_reflns_limit_k_max 14
_diffrn_reflns_limit_k_min -14
_diffrn_reflns_limit_l_max 16
_diffrn_reflns_limit_l_min -16
_diffrn_reflns_number 12013
_diffrn_reflns_theta_full 33.07
_diffrn_reflns_theta_max 33.07
_diffrn_reflns_theta_min 4.21
_diffrn_standards_number 0
_exptl_absorpt_coefficient_mu 1.562
_exptl_absorpt_correction_T_max 0.9401
_exptl_absorpt_correction_T_min 0.9121
_exptl_crystal_colour dark-orange
_exptl_crystal_density_diffrn 1.733
_exptl_crystal_density_method 'not measured'
_exptl_crystal_description block
_exptl_crystal_F_000 848
_exptl_crystal_size_max 0.06
_exptl_crystal_size_mid 0.06
_exptl_crystal_size_min 0.04
_refine_diff_density_max 1.042
_refine_diff_density_min -1.012
_refine_diff_density_rms 0.103
_refine_ls_extinction_method none
_refine_ls_goodness_of_fit_ref 1.067
_refine_ls_hydrogen_treatment constr
_refine_ls_matrix_type full
_refine_ls_number_parameters 433
_refine_ls_number_reflns 6591
_refine_ls_number_restraints 0
_refine_ls_restrained_S_all 1.067
_refine_ls_R_factor_all 0.0515
_refine_ls_R_factor_gt 0.0427
_refine_ls_shift/su_max 0.001
_refine_ls_shift/su_mean 0.000
_refine_ls_structure_factor_coef Fsqd
_refine_ls_weighting_details 'calc w=1/[\s^2^(Fo^2^)+(0.0514P)^2^+0.7435P] where P=(Fo^2^+2Fc^2^)/3'
_refine_ls_weighting_scheme calc
_refine_ls_wR_factor_gt 0.1006
_refine_ls_wR_factor_ref 0.1063
_reflns_number_gt 5503
_reflns_number_total 6591
_reflns_threshold_expression >2sigma(I)
_cod_data_source_file b702074k.txt
_cod_data_source_block compound_8_bath175
_cod_depositor_comments
;
The following automatic conversions were performed:
'_symmetry_cell_setting' value 'Triclinic' changed to 'triclinic'
according to '/home/saulius/struct/CIF-dictionaries/cif_core.dic'
dictionary named 'cif_core.dic' version 2.4.1 from 2010-06-29.

Automatic conversion script
Id: cif_fix_enum 1527 2010-12-29 10:47:43Z saulius 
;
_cod_original_sg_symbol_H-M P-1
_cod_database_code 7005415

loop_
_symmetry_equiv_pos_as_xyz
'x, y, z'
'-x, -y, -z'

loop_
_atom_site_label
_atom_site_type_symbol
_atom_site_fract_x
_atom_site_fract_y
_atom_site_fract_z
_atom_site_U_iso_or_equiv
_atom_site_adp_type
_atom_site_occupancy
_atom_site_symmetry_multiplicity
_atom_site_calc_flag
_atom_site_refinement_flags
_atom_site_disorder_assembly
_atom_site_disorder_group
Ag1 Ag 0.95868(3) 0.80047(3) 0.29235(2) 0.02676(10) Uani 1 1 d . . .
Fe1 Fe 1.71490(4) 1.32946(4) 0.20873(4) 0.01842(13) Uani 1 1 d . . .
O1 O 1.7437(2) 1.4507(2) 0.11508(18) 0.0212(5) Uani 1 1 d . . .
N1 N 1.9230(3) 1.3327(3) -0.2001(3) 0.0345(8) Uani 1 1 d . . .
C1 C 1.8205(4) 1.5621(3) -0.0078(3) 0.0257(8) Uani 1 1 d . . .
H1A H 1.7474 1.5757 -0.0475 0.039 Uiso 1 1 calc R . .
H1B H 1.8878 1.5577 -0.0529 0.039 Uiso 1 1 calc R . .
H1C H 1.8421 1.6287 0.0512 0.039 Uiso 1 1 calc R . .
Fe2 Fe 1.45821(4) 1.38175(4) 0.25984(4) 0.01805(13) Uani 1 1 d . . .
O2 O 1.7675(2) 1.2129(2) 0.0941(2) 0.0243(6) Uani 1 1 d . . .
N2 N 2.0644(3) 1.2348(3) 0.5408(2) 0.0278(7) Uani 1 1 d . . .
C2 C 1.7964(3) 1.4460(3) 0.0316(3) 0.0193(7) Uani 1 1 d . . .
O3 O 1.8853(2) 1.3974(2) 0.2712(2) 0.0254(6) Uani 1 1 d . . .
N3 N 1.3983(4) 1.9002(3) 0.2819(3) 0.0524(11) Uani 1 1 d . . .
C3 C 1.8278(3) 1.3371(3) -0.0253(3) 0.0198(7) Uani 1 1 d . . .
O4 O 1.7335(2) 1.1997(2) 0.29427(19) 0.0228(6) Uani 1 1 d . . .
N4 N 1.0924(3) 0.9829(3) 0.3330(3) 0.0307(8) Uani 1 1 d . . .
C4 C 1.8071(3) 1.2232(3) 0.0078(3) 0.0213(8) Uani 1 1 d . . .
O5 O 1.4602(2) 1.4971(2) 0.16018(19) 0.0212(5) Uani 1 1 d . . .
N5 N 0.7879(3) 0.8688(3) 0.1415(3) 0.0339(8) Uani 1 1 d . . .
C5 C 1.8310(4) 1.1102(3) -0.0617(3) 0.0329(10) Uani 1 1 d . . .
H5A H 1.8119 1.0411 -0.0272 0.049 Uiso 1 1 calc R . .
H5B H 1.9168 1.1171 -0.0762 0.049 Uiso 1 1 calc R . .
H5C H 1.7799 1.0986 -0.1272 0.049 Uiso 1 1 calc R . .
O6 O 1.3904(2) 1.5096(2) 0.3570(2) 0.0246(6) Uani 1 1 d . . .
C6 C 1.8806(3) 1.3380(3) -0.1219(3) 0.0244(8) Uani 1 1 d . . .
O7 O 1.2921(2) 1.3054(2) 0.19774(19) 0.0210(5) Uani 1 1 d . . .
C7 C 2.0715(3) 1.4515(3) 0.3734(3) 0.0253(8) Uani 1 1 d . . .
H7A H 2.0769 1.5173 0.3336 0.038 Uiso 1 1 calc R . .
H7B H 2.1394 1.4047 0.3596 0.038 Uiso 1 1 calc R . .
H7C H 2.0751 1.4850 0.4478 0.038 Uiso 1 1 calc R . .
O8 O 1.4304(2) 1.2792(2) 0.36986(19) 0.0233(6) Uani 1 1 d . . .
C8 C 1.9534(3) 1.3708(3) 0.3412(3) 0.0196(7) Uani 1 1 d . . .
O9 O 1.6325(2) 1.4373(2) 0.30797(18) 0.0199(5) Uani 1 1 d . . .
C9 C 1.9238(3) 1.2677(3) 0.3884(3) 0.0189(7) Uani 1 1 d . . .
O10 O 1.5431(2) 1.2658(2) 0.17152(18) 0.0203(5) Uani 1 1 d . . .
C10 C 1.8163(3) 1.1836(3) 0.3583(3) 0.0193(7) Uani 1 1 d . . .
O11 O 0.7625(3) 0.8098(3) 0.2128(2) 0.0464(8) Uani 1 1 d . . .
C11 C 1.7982(4) 1.0706(3) 0.4027(3) 0.0266(8) Uani 1 1 d . . .
H11A H 1.7148 1.0309 0.3837 0.040 Uiso 1 1 calc R . .
H11B H 1.8126 1.0905 0.4787 0.040 Uiso 1 1 calc R . .
H11C H 1.8555 1.0161 0.3749 0.040 Uiso 1 1 calc R . .
O12 O 0.8961(3) 0.9038(4) 0.1348(3) 0.0687(12) Uani 1 1 d . . .
C12 C 2.0034(3) 1.2492(3) 0.4716(3) 0.0224(8) Uani 1 1 d . . .
O13 O 0.7103(3) 0.8890(3) 0.0792(3) 0.0618(11) Uani 1 1 d . . .
C13 C 1.4913(3) 1.6740(3) 0.0885(3) 0.0252(8) Uani 1 1 d . . .
H13A H 1.5770 1.7083 0.1023 0.038 Uiso 1 1 calc R . .
H13B H 1.4411 1.7389 0.0849 0.038 Uiso 1 1 calc R . .
H13C H 1.4801 1.6172 0.0222 0.038 Uiso 1 1 calc R . .
C14 C 1.4542(3) 1.6094(3) 0.1741(3) 0.0196(7) Uani 1 1 d . . .
C15 C 1.4145(3) 1.6733(3) 0.2668(3) 0.0227(8) Uani 1 1 d . . .
C16 C 1.3793(3) 1.6184(3) 0.3508(3) 0.0237(8) Uani 1 1 d . . .
C17 C 1.3246(4) 1.6888(4) 0.4406(3) 0.0329(9) Uani 1 1 d . . .
H17A H 1.2431 1.7040 0.4178 0.049 Uiso 1 1 calc R . .
H17B H 1.3761 1.7658 0.4655 0.049 Uiso 1 1 calc R . .
H17C H 1.3189 1.6424 0.4971 0.049 Uiso 1 1 calc R . .
C18 C 1.4052(4) 1.7985(4) 0.2737(3) 0.0341(10) Uani 1 1 d . . .
C19 C 1.1043(3) 1.1843(3) 0.1473(3) 0.0233(8) Uani 1 1 d . . .
H19A H 1.0579 1.2531 0.1515 0.035 Uiso 1 1 calc R . .
H19B H 1.0554 1.1168 0.1690 0.035 Uiso 1 1 calc R . .
H19C H 1.1245 1.1600 0.0755 0.035 Uiso 1 1 calc R . .
C20 C 1.2192(3) 1.2196(3) 0.2176(3) 0.0175(7) Uani 1 1 d . . .
C21 C 1.2418(3) 1.1621(3) 0.3041(3) 0.0199(7) Uani 1 1 d . . .
C22 C 1.3462(3) 1.1978(3) 0.3775(3) 0.0211(8) Uani 1 1 d . . .
C23 C 1.3554(4) 1.1371(3) 0.4701(3) 0.0287(9) Uani 1 1 d . . .
H23A H 1.3665 1.0525 0.4471 0.043 Uiso 1 1 calc R . .
H23B H 1.2807 1.1412 0.5060 0.043 Uiso 1 1 calc R . .
H23C H 1.4250 1.1778 0.5176 0.043 Uiso 1 1 calc R . .
C24 C 1.1581(3) 1.0630(3) 0.3195(3) 0.0218(8) Uani 1 1 d . . .
C25 C 1.6831(4) 1.5555(3) 0.3602(3) 0.0315(9) Uani 1 1 d . . .
H25A H 1.7703 1.5567 0.3780 0.047 Uiso 1 1 calc R . .
H25B H 1.6424 1.5771 0.4239 0.047 Uiso 1 1 calc R . .
H25C H 1.6713 1.6137 0.3144 0.047 Uiso 1 1 calc R . .
C26 C 1.4986(4) 1.1412(3) 0.1287(3) 0.0300(9) Uani 1 1 d . . .
H26A H 1.4694 1.1003 0.1843 0.045 Uiso 1 1 calc R . .
H26B H 1.5646 1.1013 0.0972 0.045 Uiso 1 1 calc R . .
H26C H 1.4318 1.1376 0.0755 0.045 Uiso 1 1 calc R . .

loop_
_atom_site_aniso_label
_atom_site_aniso_U_11
_atom_site_aniso_U_22
_atom_site_aniso_U_33
_atom_site_aniso_U_23
_atom_site_aniso_U_13
_atom_site_aniso_U_12
Ag1 0.02925(18) 0.02904(18) 0.02250(16) 0.00821(12) 0.00205(12) 0.00055(12)
Fe1 0.0191(3) 0.0175(3) 0.0197(3) 0.0067(2) 0.0035(2) 0.0006(2)
O1 0.0257(14) 0.0196(13) 0.0203(13) 0.0075(10) 0.0056(10) 0.0036(10)
N1 0.046(2) 0.0295(19) 0.031(2) 0.0104(15) 0.0123(17) 0.0057(16)
C1 0.033(2) 0.0191(19) 0.026(2) 0.0082(15) 0.0072(16) 0.0009(16)
Fe2 0.0189(3) 0.0158(3) 0.0195(3) 0.0052(2) 0.0032(2) -0.00161(19)
O2 0.0312(15) 0.0175(13) 0.0277(14) 0.0096(11) 0.0122(11) 0.0048(11)
N2 0.0336(19) 0.0282(18) 0.0216(17) 0.0088(14) -0.0006(14) -0.0008(14)
C2 0.0147(17) 0.0202(18) 0.0247(19) 0.0112(15) -0.0022(14) 0.0003(14)
O3 0.0211(13) 0.0257(14) 0.0309(15) 0.0133(12) 0.0000(11) -0.0027(11)
N3 0.075(3) 0.028(2) 0.056(3) 0.0038(19) 0.011(2) 0.016(2)
C3 0.0206(18) 0.0184(18) 0.0212(18) 0.0064(14) 0.0040(14) 0.0005(14)
O4 0.0231(13) 0.0197(13) 0.0267(14) 0.0109(11) 0.0014(11) -0.0021(10)
N4 0.0353(19) 0.0248(18) 0.0303(19) 0.0083(14) 0.0021(15) -0.0072(15)
C4 0.0182(18) 0.0194(18) 0.028(2) 0.0058(15) 0.0028(15) 0.0046(14)
O5 0.0251(13) 0.0170(12) 0.0221(13) 0.0057(10) 0.0043(10) 0.0007(10)
N5 0.034(2) 0.0309(19) 0.034(2) 0.0111(16) -0.0102(16) -0.0054(15)
C5 0.045(3) 0.0186(19) 0.038(2) 0.0056(17) 0.017(2) 0.0065(18)
O6 0.0266(14) 0.0226(14) 0.0251(14) 0.0047(11) 0.0093(11) 0.0010(11)
C6 0.028(2) 0.0186(18) 0.028(2) 0.0068(15) 0.0042(16) 0.0026(15)
O7 0.0199(13) 0.0214(13) 0.0226(13) 0.0096(10) 0.0009(10) -0.0011(10)
C7 0.0237(19) 0.024(2) 0.028(2) 0.0069(16) 0.0059(16) -0.0011(15)
O8 0.0213(13) 0.0225(13) 0.0256(14) 0.0097(11) -0.0003(11) -0.0059(10)
C8 0.0208(18) 0.0186(18) 0.0199(18) 0.0033(14) 0.0083(14) 0.0016(14)
O9 0.0218(13) 0.0156(12) 0.0197(13) -0.0002(10) 0.0015(10) -0.0027(10)
C9 0.0226(18) 0.0185(17) 0.0161(17) 0.0038(14) 0.0052(14) 0.0026(14)
O10 0.0225(13) 0.0160(12) 0.0207(13) 0.0009(10) 0.0019(10) -0.0012(10)
C10 0.0260(19) 0.0154(17) 0.0183(18) 0.0044(14) 0.0096(15) 0.0048(14)
O11 0.0471(19) 0.0458(19) 0.047(2) 0.0234(16) -0.0113(15) -0.0074(15)
C11 0.034(2) 0.0199(19) 0.029(2) 0.0126(16) 0.0043(17) 0.0011(16)
O12 0.033(2) 0.115(4) 0.063(3) 0.041(2) 0.0014(17) -0.006(2)
C12 0.029(2) 0.0171(18) 0.0214(19) 0.0038(15) 0.0092(16) -0.0019(15)
O13 0.047(2) 0.067(2) 0.073(3) 0.048(2) -0.0285(19) -0.0190(18)
C13 0.025(2) 0.0237(19) 0.027(2) 0.0087(16) 0.0016(16) -0.0003(15)
C14 0.0128(17) 0.0213(18) 0.0245(19) 0.0065(15) -0.0024(14) 0.0001(14)
C15 0.0204(19) 0.0212(18) 0.026(2) 0.0030(15) 0.0019(15) 0.0048(14)
C16 0.0187(18) 0.026(2) 0.026(2) 0.0008(16) 0.0044(15) 0.0019(15)
C17 0.029(2) 0.037(2) 0.030(2) -0.0023(18) 0.0088(17) 0.0029(18)
C18 0.041(3) 0.027(2) 0.035(2) 0.0044(18) 0.0077(19) 0.0094(18)
C19 0.0220(19) 0.0226(19) 0.0239(19) 0.0039(15) -0.0003(15) -0.0013(15)
C20 0.0182(17) 0.0142(16) 0.0195(18) 0.0000(13) 0.0043(14) 0.0019(13)
C21 0.0210(18) 0.0158(17) 0.0215(18) 0.0017(14) 0.0026(14) -0.0016(14)
C22 0.0251(19) 0.0159(17) 0.0233(19) 0.0054(14) 0.0052(15) 0.0029(14)
C23 0.033(2) 0.025(2) 0.028(2) 0.0106(16) -0.0008(17) -0.0070(17)
C24 0.0242(19) 0.0192(18) 0.0208(19) 0.0025(15) -0.0010(15) 0.0016(15)
C25 0.027(2) 0.023(2) 0.038(2) -0.0049(17) 0.0000(18) -0.0043(16)
C26 0.029(2) 0.021(2) 0.037(2) 0.0011(17) 0.0034(18) -0.0001(16)

loop_
_atom_type_symbol
_atom_type_description
_atom_type_scat_dispersion_real
_atom_type_scat_dispersion_imag
_atom_type_scat_source
C C 0.0033 0.0016 'International Tables Vol C Tables 4.2.6.8 and 6.1.1.4'
H H 0.0000 0.0000 'International Tables Vol C Tables 4.2.6.8 and 6.1.1.4'
N N 0.0061 0.0033 'International Tables Vol C Tables 4.2.6.8 and 6.1.1.4'
O O 0.0106 0.0060 'International Tables Vol C Tables 4.2.6.8 and 6.1.1.4'
Fe Fe 0.3463 0.8444 'International Tables Vol C Tables 4.2.6.8 and 6.1.1.4'
Ag Ag -0.8971 1.1015 'International Tables Vol C Tables 4.2.6.8 and 6.1.1.4'

loop_
_geom_angle_atom_site_label_1
_geom_angle_atom_site_label_2
_geom_angle_atom_site_label_3
_geom_angle
_geom_angle_site_symmetry_1
_geom_angle_site_symmetry_3
_geom_angle_publ_flag
N2 Ag1 N1 112.31(12) 2_876 2_875 ?
N2 Ag1 N4 98.90(11) 2_876 . ?
N1 Ag1 N4 102.92(12) 2_875 . ?
N2 Ag1 O11 108.00(11) 2_876 . ?
N1 Ag1 O11 116.55(12) 2_875 . ?
N4 Ag1 O11 116.86(11) . . ?
O10 Fe1 O9 77.91(10) . . ?
O10 Fe1 O2 91.81(10) . . ?
O9 Fe1 O2 169.25(11) . . ?
O10 Fe1 O1 102.37(10) . . ?
O9 Fe1 O1 93.50(10) . . ?
O2 Fe1 O1 85.57(10) . . ?
O10 Fe1 O4 90.54(10) . . ?
O9 Fe1 O4 98.48(10) . . ?
O2 Fe1 O4 84.61(10) . . ?
O1 Fe1 O4 164.01(10) . . ?
O10 Fe1 O3 170.79(10) . . ?
O9 Fe1 O3 95.19(10) . . ?
O2 Fe1 O3 95.36(11) . . ?
O1 Fe1 O3 83.98(10) . . ?
O4 Fe1 O3 84.41(10) . . ?
C2 O1 Fe1 131.2(2) . . ?
C6 N1 Ag1 134.1(3) . 2_875 ?
O10 Fe2 O9 77.26(10) . . ?
O10 Fe2 O5 94.30(10) . . ?
O9 Fe2 O5 91.45(10) . . ?
O10 Fe2 O6 173.41(10) . . ?
O9 Fe2 O6 96.15(10) . . ?
O5 Fe2 O6 85.51(10) . . ?
O10 Fe2 O7 94.18(10) . . ?
O9 Fe2 O7 171.42(10) . . ?
O5 Fe2 O7 89.79(10) . . ?
O6 Fe2 O7 92.42(10) . . ?
O10 Fe2 O8 95.08(10) . . ?
O9 Fe2 O8 94.61(10) . . ?
O5 Fe2 O8 169.76(10) . . ?
O6 Fe2 O8 85.64(10) . . ?
O7 Fe2 O8 85.44(10) . . ?
C4 O2 Fe1 133.2(2) . . ?
C12 N2 Ag1 137.4(3) . 2_876 ?
O1 C2 C3 122.9(3) . . ?
O1 C2 C1 116.4(3) . . ?
C3 C2 C1 120.7(3) . . ?
C8 O3 Fe1 132.9(2) . . ?
C2 C3 C6 119.6(3) . . ?
C2 C3 C4 123.6(3) . . ?
C6 C3 C4 116.8(3) . . ?
C10 O4 Fe1 133.1(2) . . ?
C24 N4 Ag1 158.4(3) . . ?
O2 C4 C3 122.3(3) . . ?
O2 C4 C5 117.4(3) . . ?
C3 C4 C5 120.3(3) . . ?
C14 O5 Fe2 131.5(2) . . ?
O13 N5 O12 119.9(4) . . ?
O13 N5 O11 122.4(4) . . ?
O12 N5 O11 117.6(3) . . ?
C16 O6 Fe2 130.8(2) . . ?
N1 C6 C3 176.7(4) . . ?
C20 O7 Fe2 132.9(2) . . ?
C22 O8 Fe2 131.5(2) . . ?
O3 C8 C9 122.8(3) . . ?
O3 C8 C7 117.0(3) . . ?
C9 C8 C7 120.2(3) . . ?
C25 O9 Fe1 125.3(2) . . ?
C25 O9 Fe2 126.6(2) . . ?
Fe1 O9 Fe2 101.46(10) . . ?
C12 C9 C8 118.6(3) . . ?
C12 C9 C10 118.0(3) . . ?
C8 C9 C10 123.4(3) . . ?
C26 O10 Fe1 124.7(2) . . ?
C26 O10 Fe2 127.1(2) . . ?
Fe1 O10 Fe2 102.87(11) . . ?
O4 C10 C9 122.7(3) . . ?
O4 C10 C11 117.0(3) . . ?
C9 C10 C11 120.3(3) . . ?
N5 O11 Ag1 102.0(2) . . ?
N2 C12 C9 177.7(4) . . ?
O5 C14 C15 122.4(3) . . ?
O5 C14 C13 117.1(3) . . ?
C15 C14 C13 120.5(3) . . ?
C16 C15 C14 123.5(3) . . ?
C16 C15 C18 118.0(3) . . ?
C14 C15 C18 118.5(3) . . ?
O6 C16 C15 124.0(3) . . ?
O6 C16 C17 115.8(3) . . ?
C15 C16 C17 120.3(3) . . ?
N3 C18 C15 178.3(5) . . ?
O7 C20 C21 122.3(3) . . ?
O7 C20 C19 116.3(3) . . ?
C21 C20 C19 121.3(3) . . ?
C24 C21 C20 119.3(3) . . ?
C24 C21 C22 117.1(3) . . ?
C20 C21 C22 123.5(3) . . ?
O8 C22 C21 123.7(3) . . ?
O8 C22 C23 117.5(3) . . ?
C21 C22 C23 118.7(3) . . ?
N4 C24 C21 178.8(4) . . ?

loop_
_geom_bond_atom_site_label_1
_geom_bond_atom_site_label_2
_geom_bond_distance
_geom_bond_site_symmetry_2
_geom_bond_publ_flag
Ag1 N2 2.312(3) 2_876 ?
Ag1 N1 2.344(4) 2_875 ?
Ag1 N4 2.364(3) . ?
Ag1 O11 2.381(3) . ?
Fe1 O10 1.962(2) . ?
Fe1 O9 1.969(2) . ?
Fe1 O2 1.986(2) . ?
Fe1 O1 2.007(2) . ?
Fe1 O4 2.020(2) . ?
Fe1 O3 2.027(3) . ?
O1 C2 1.266(4) . ?
N1 C6 1.148(5) . ?
N1 Ag1 2.344(4) 2_875 ?
C1 C2 1.497(5) . ?
Fe2 O10 1.963(2) . ?
Fe2 O9 1.995(2) . ?
Fe2 O5 2.001(2) . ?
Fe2 O6 2.006(3) . ?
Fe2 O7 2.006(2) . ?
Fe2 O8 2.018(2) . ?
O2 C4 1.257(4) . ?
N2 C12 1.144(5) . ?
N2 Ag1 2.312(3) 2_876 ?
C2 C3 1.420(5) . ?
O3 C8 1.253(4) . ?
N3 C18 1.152(5) . ?
C3 C6 1.427(5) . ?
C3 C4 1.431(5) . ?
O4 C10 1.257(4) . ?
N4 C24 1.143(5) . ?
C4 C5 1.500(5) . ?
O5 C14 1.267(4) . ?
N5 O13 1.220(4) . ?
N5 O12 1.235(5) . ?
N5 O11 1.266(4) . ?
O6 C16 1.272(4) . ?
O7 C20 1.266(4) . ?
C7 C8 1.503(5) . ?
O8 C22 1.258(4) . ?
C8 C9 1.430(5) . ?
O9 C25 1.431(4) . ?
C9 C12 1.422(5) . ?
C9 C10 1.430(5) . ?
O10 C26 1.446(4) . ?
C10 C11 1.495(5) . ?
C13 C14 1.494(5) . ?
C14 C15 1.425(5) . ?
C15 C16 1.408(5) . ?
C15 C18 1.425(5) . ?
C16 C17 1.505(5) . ?
C19 C20 1.501(5) . ?
C20 C21 1.425(5) . ?
C21 C24 1.424(5) . ?
C21 C22 1.434(5) . ?
C22 C23 1.497(5) . ?
